data_7119294
loop_
_publ_author_name
'Gao, Guo-Lin'
'Yang, Chao'
'Xia, Wujiong'

_publ_section_title
;
 Selective C-H trifluoromethylation of benzimidazoles through photoredox
 catalysis.
;
_journal_issue 6
_journal_name_full 'Chemical communications (Cambridge, England)'
_journal_page_first 1041
_journal_page_last 1044
_journal_paper_doi 10.1039/c6cc08975e
_journal_volume 53
_journal_year 2017
_chemical_formula_moiety 'C9 H7 F3 N2'
_chemical_formula_sum 'C9 H7 F3 N2'
_chemical_formula_weight 200.17
_space_group_crystal_system orthorhombic
_space_group_IT_number 62
_space_group_name_Hall '-P 2ac 2n'
_space_group_name_H-M_alt 'P n m a'
_symmetry_space_group_name_Hall '-P 2ac 2n'
_symmetry_space_group_name_H-M 'P n m a'
_atom_sites_solution_hydrogens geom
_audit_block_doi 10.5517/ccdc.csd.cc1mwldh
_audit_creation_date 2015-10-30
_audit_creation_method
;
Olex2 1.2
(compiled 2015.09.30 svn.r3233 for OlexSys, GUI svn.r5103)
;
_audit_update_record
;
2016-11-10 deposited with the CCDC.
2016-12-12 downloaded from the CCDC.
;
_cell_angle_alpha 90
_cell_angle_beta 90
_cell_angle_gamma 90
_cell_formula_units_Z 4
_cell_length_a 12.8186(10)
_cell_length_b 6.8399(6)
_cell_length_c 9.8413(7)
_cell_measurement_reflns_used 648
_cell_measurement_temperature 293(2)
_cell_measurement_theta_max 24.5060
_cell_measurement_theta_min 3.7860
_cell_volume 862.86(12)
_computing_cell_refinement 'CrysAlisPro 1.171.38.41 (Rigaku OD, 2015)'
_computing_data_collection 'CrysAlisPro 1.171.38.41 (Rigaku OD, 2015)'
_computing_data_reduction 'CrysAlisPro 1.171.38.41 (Rigaku OD, 2015)'
_computing_molecular_graphics 'Olex2 (Dolomanov et al., 2009)'
_computing_publication_material 'Olex2 (Dolomanov et al., 2009)'
_computing_structure_refinement 'ShelXL (Sheldrick, 2015)'
_computing_structure_solution 'ShelXT (Sheldrick, 2015)'
_diffrn_ambient_temperature 293(2)
_diffrn_detector 'CCD plate'
_diffrn_detector_area_resol_mean 15.9737
_diffrn_detector_type Eos
_diffrn_measured_fraction_theta_full 0.998
_diffrn_measured_fraction_theta_max 0.998
_diffrn_measurement_details
;
List of Runs (angles in degrees, time in seconds):

  # Type    Start    End  Width  t~exp~   \w     \q     \k     \f   Frames
#--------------------------------------------------------------------------
  1  \w    -44.00  -7.00   1.00    1.00    --  -19.74 -57.00  30.00   37
  2  \w     49.00  77.00   1.00    1.00    --   18.81-178.00  90.00   28
  3  \w    -10.00  15.00   1.00    1.00    --   18.81  77.00  90.00   25
  4  \w     60.00  88.00   1.00    1.00    --   18.81  77.00  90.00   28
  5  \w     41.00  95.00   1.00    1.00    --   18.81 178.00 -60.00   54
;
_diffrn_measurement_device 'four-circle diffractometer'
_diffrn_measurement_device_type 'SuperNova, Dual, Cu at zero, Eos'
_diffrn_measurement_method '\w scans'
_diffrn_orient_matrix_type 'CrysAlisPro convention (1999,Acta A55,543-557)'
_diffrn_orient_matrix_UB_11 0.0147330000
_diffrn_orient_matrix_UB_12 0.0225031000
_diffrn_orient_matrix_UB_13 -0.0678189000
_diffrn_orient_matrix_UB_21 0.0037805000
_diffrn_orient_matrix_UB_22 0.1003689000
_diffrn_orient_matrix_UB_23 0.0173528000
_diffrn_orient_matrix_UB_31 0.0531315000
_diffrn_orient_matrix_UB_32 -0.0133840000
_diffrn_orient_matrix_UB_33 0.0174395000
_diffrn_radiation_monochromator mirror
_diffrn_radiation_probe x-ray
_diffrn_radiation_type MoK\a
_diffrn_radiation_wavelength 0.71073
_diffrn_reflns_av_R_equivalents 0.0304
_diffrn_reflns_av_unetI/netI 0.0356
_diffrn_reflns_Laue_measured_fraction_full 0.998
_diffrn_reflns_Laue_measured_fraction_max 0.998
_diffrn_reflns_limit_h_max 14
_diffrn_reflns_limit_h_min -15
_diffrn_reflns_limit_k_max 5
_diffrn_reflns_limit_k_min -8
_diffrn_reflns_limit_l_max 11
_diffrn_reflns_limit_l_min -10
_diffrn_reflns_number 2301
_diffrn_reflns_point_group_measured_fraction_full 0.998
_diffrn_reflns_point_group_measured_fraction_max 0.998
_diffrn_reflns_theta_full 25.344
_diffrn_reflns_theta_max 25.344
_diffrn_reflns_theta_min 3.178
_diffrn_source 'micro-focus sealed X-ray tube'
_diffrn_source_type 'SuperNova (Mo) X-ray Source'
_exptl_absorpt_coefficient_mu 0.140
_exptl_absorpt_correction_T_max 1.00000
_exptl_absorpt_correction_T_min 0.94231
_exptl_absorpt_correction_type multi-scan
_exptl_absorpt_process_details
;
CrysAlisPro 1.171.38.41 (Rigaku Oxford Diffraction, 2015)
Empirical absorption correction using spherical harmonics,
 implemented in SCALE3 ABSPACK scaling algorithm.
;
_exptl_crystal_colour 'clear light yellow'
_exptl_crystal_colour_lustre clear
_exptl_crystal_colour_modifier light
_exptl_crystal_colour_primary yellow
_exptl_crystal_density_diffrn 1.541
_exptl_crystal_description block
_exptl_crystal_F_000 408
_exptl_crystal_size_max 0.12
_exptl_crystal_size_mid 0.1
_exptl_crystal_size_min 0.07
_refine_diff_density_max 0.165
_refine_diff_density_min -0.211
_refine_diff_density_rms 0.038
_refine_ls_extinction_method none
_refine_ls_goodness_of_fit_ref 1.045
_refine_ls_hydrogen_treatment constr
_refine_ls_matrix_type full
_refine_ls_number_parameters 83
_refine_ls_number_reflns 864
_refine_ls_number_restraints 0
_refine_ls_restrained_S_all 1.045
_refine_ls_R_factor_all 0.0728
_refine_ls_R_factor_gt 0.0471
_refine_ls_shift/su_max 0.000
_refine_ls_shift/su_mean 0.000
_refine_ls_structure_factor_coef Fsqd
_refine_ls_weighting_details 'w=1/[\s^2^(Fo^2^)+(0.0562P)^2^+0.2587P] where P=(Fo^2^+2Fc^2^)/3'
_refine_ls_weighting_scheme calc
_refine_ls_wR_factor_gt 0.1138
_refine_ls_wR_factor_ref 0.1361
_reflns_Friedel_coverage 0.000
_reflns_number_gt 590
_reflns_number_total 864
_reflns_threshold_expression 'I > 2\s(I)'
_cod_data_source_file c6cc08975e2.cif
_cod_data_source_block 151030gao
_cod_depositor_comments 'Adding full bibliography for 7119293--7119296.cif.'
_cod_original_cell_volume 862.87(12)
_cod_database_code 7119294
_chemical_oxdiff_formula 'C H O N '
_shelx_space_group_comment
;
The symmetry employed for this shelxl refinement is uniquely defined
by the following loop, which should always be used as a source of
symmetry information in preference to the above space-group names.
They are only intended as comments.
;
_reflns_odcompleteness_completeness 99.44
_reflns_odcompleteness_iscentric 1
_reflns_odcompleteness_theta 26.32
_olex2_refinement_description
;
1. Fixed Uiso
 At 1.2 times of:
  All C(H) groups
 At 1.5 times of:
  All C(H,H,H) groups
2. Others
 Fixed Sof: H9A(0.5) H9B(0.5) H9C(0.5)
3.a Aromatic/amide H refined with riding coordinates:
 C3(H3), C5(H5), C4(H4), C8(H8)
3.b Idealised Me refined as rotating group:
 C9(H9A,H9B,H9C)
;
_shelx_shelxl_version_number 2014/7
_olex2_submission_special_instructions 'No special instructions were received'
_oxdiff_exptl_absorpt_empirical_details
;
Empirical correction (ABSPACK) includes:
- Absorption correction using spherical harmonics
- Frame scaling
;
_oxdiff_exptl_absorpt_empirical_full_max 1.126
_oxdiff_exptl_absorpt_empirical_full_min 0.904

loop_
_space_group_symop_operation_xyz
'x, y, z'
'-x+1/2, -y, z+1/2'
'-x, y+1/2, -z'
'x+1/2, -y+1/2, -z+1/2'
'-x, -y, -z'
'x-1/2, y, -z-1/2'
'x, -y-1/2, z'
'-x-1/2, y-1/2, z-1/2'

loop_
_atom_site_label
_atom_site_type_symbol
_atom_site_fract_x
_atom_site_fract_y
_atom_site_fract_z
_atom_site_U_iso_or_equiv
_atom_site_adp_type
_atom_site_occupancy
_atom_site_site_symmetry_order
_atom_site_calc_flag
_atom_site_refinement_flags_posn
_atom_site_refinement_flags_adp
_atom_site_refinement_flags_occupancy
_atom_site_disorder_assembly
_atom_site_disorder_group
F1 F 0.5240(2) 0.7500 0.9320(2) 0.1029(10) Uani 1 2 d S T P . .
F2 F 0.38731(16) 0.5963(3) 0.87383(18) 0.1036(8) Uani 1 1 d . . . . .
N2 N 0.3537(2) 0.7500 0.3820(3) 0.0538(8) Uani 1 2 d S T P . .
N1 N 0.3002(2) 0.7500 0.5994(3) 0.0579(8) Uani 1 2 d S T P . .
C7 C 0.4079(2) 0.7500 0.5938(3) 0.0425(7) Uani 1 2 d S T P . .
C6 C 0.4428(2) 0.7500 0.4597(3) 0.0429(7) Uani 1 2 d S T P . .
C2 C 0.4815(2) 0.7500 0.6995(3) 0.0428(8) Uani 1 2 d S T P . .
C3 C 0.5865(2) 0.7500 0.6667(4) 0.0481(8) Uani 1 2 d S T P . .
H3 H 0.6363 0.7500 0.7354 0.058 Uiso 1 2 calc RS T P . .
C5 C 0.5482(3) 0.7500 0.4256(4) 0.0505(8) Uani 1 2 d S T P . .
H5 H 0.5702 0.7500 0.3355 0.061 Uiso 1 2 calc RS T P . .
C4 C 0.6178(3) 0.7500 0.5307(4) 0.0535(9) Uani 1 2 d S T P . .
H4 H 0.6888 0.7500 0.5110 0.064 Uiso 1 2 calc RS T P . .
C8 C 0.2731(3) 0.7500 0.4706(4) 0.0624(10) Uani 1 2 d S T P . .
H8 H 0.2038 0.7500 0.4426 0.075 Uiso 1 2 calc RS T P . .
C1 C 0.4464(3) 0.7500 0.8426(4) 0.0609(10) Uani 1 2 d S T P . .
C9 C 0.3463(3) 0.7500 0.2344(4) 0.0749(12) Uani 1 2 d S T P . .
H9A H 0.4068 0.8125 0.1966 0.112 Uiso 0.5 1 calc GR . . A -1
H9B H 0.2848 0.8198 0.2070 0.112 Uiso 0.5 1 calc GR . . A -1
H9C H 0.3424 0.6177 0.2021 0.112 Uiso 0.5 1 calc GR . . A -1

loop_
_atom_site_aniso_label
_atom_site_aniso_U_11
_atom_site_aniso_U_22
_atom_site_aniso_U_33
_atom_site_aniso_U_23
_atom_site_aniso_U_13
_atom_site_aniso_U_12
F1 0.0866(17) 0.173(3) 0.0493(14) 0.000 -0.0129(13) 0.000
F2 0.1284(16) 0.1131(14) 0.0694(12) 0.0166(10) 0.0236(10) -0.0399(12)
N2 0.0560(17) 0.0560(17) 0.0495(17) 0.000 -0.0078(14) 0.000
N1 0.0419(15) 0.0708(19) 0.0609(19) 0.000 -0.0002(14) 0.000
C7 0.0397(16) 0.0401(16) 0.0476(18) 0.000 0.0012(14) 0.000
C6 0.0451(16) 0.0378(15) 0.0458(18) 0.000 -0.0037(15) 0.000
C2 0.0474(16) 0.0396(16) 0.0414(17) 0.000 0.0004(15) 0.000
C3 0.0425(17) 0.0477(18) 0.054(2) 0.000 -0.0091(15) 0.000
C5 0.0535(19) 0.0513(19) 0.0469(19) 0.000 0.0079(16) 0.000
C4 0.0413(17) 0.058(2) 0.061(2) 0.000 0.0085(17) 0.000
C8 0.0446(18) 0.069(2) 0.073(3) 0.000 -0.009(2) 0.000
C1 0.060(2) 0.072(2) 0.051(2) 0.000 -0.0012(19) 0.000
C9 0.092(3) 0.083(3) 0.049(2) 0.000 -0.020(2) 0.000

loop_
_atom_type_symbol
_atom_type_description
_atom_type_scat_dispersion_real
_atom_type_scat_dispersion_imag
_atom_type_scat_source
C C 0.0033 0.0016 'International Tables Vol C Tables 4.2.6.8 and 6.1.1.4'
H H 0.0000 0.0000 'International Tables Vol C Tables 4.2.6.8 and 6.1.1.4'
F F 0.0171 0.0103 'International Tables Vol C Tables 4.2.6.8 and 6.1.1.4'
N N 0.0061 0.0033 'International Tables Vol C Tables 4.2.6.8 and 6.1.1.4'

loop_
_geom_angle_atom_site_label_1
_geom_angle_atom_site_label_2
_geom_angle_atom_site_label_3
_geom_angle
_geom_angle_site_symmetry_1
_geom_angle_site_symmetry_3
C6 N2 C9 127.5(3) . .
C8 N2 C6 106.1(3) . .
C8 N2 C9 126.4(3) . .
C8 N1 C7 103.1(3) . .
N1 C7 C6 110.9(3) . .
N1 C7 C2 129.9(3) . .
C6 C7 C2 119.1(3) . .
N2 C6 C7 105.1(3) . .
N2 C6 C5 132.3(3) . .
C5 C6 C7 122.6(3) . .
C7 C2 C1 120.1(3) . .
C3 C2 C7 118.7(3) . .
C3 C2 C1 121.2(3) . .
C2 C3 H3 119.9 . .
C2 C3 C4 120.2(3) . .
C4 C3 H3 119.9 . .
C6 C5 H5 121.6 . .
C4 C5 C6 116.9(3) . .
C4 C5 H5 121.6 . .
C3 C4 H4 118.7 . .
C5 C4 C3 122.5(3) . .
C5 C4 H4 118.7 . .
N2 C8 H8 122.6 . .
N1 C8 N2 114.8(3) . .
N1 C8 H8 122.6 . .
F1 C1 F2 105.8(2) . 7_575
F1 C1 F2 105.8(2) . .
F1 C1 C2 113.7(3) . .
F2 C1 F2 104.3(3) 7_575 .
F2 C1 C2 113.1(2) 7_575 .
F2 C1 C2 113.1(2) . .
N2 C9 H9A 109.5 . .
N2 C9 H9B 109.5 . .
N2 C9 H9C 109.5 . .
H9A C9 H9B 109.5 . .
H9A C9 H9C 109.5 . .
H9B C9 H9C 109.5 . .

loop_
_geom_bond_atom_site_label_1
_geom_bond_atom_site_label_2
_geom_bond_distance
_geom_bond_site_symmetry_2
F1 C1 1.329(4) .
F2 C1 1.331(3) .
N2 C6 1.373(4) .
N2 C8 1.352(4) .
N2 C9 1.456(5) .
N1 C7 1.382(4) .
N1 C8 1.314(4) .
C7 C6 1.394(4) .
C7 C2 1.403(4) .
C6 C5 1.393(4) .
C2 C3 1.384(4) .
C2 C1 1.479(5) .
C3 H3 0.9300 .
C3 C4 1.397(5) .
C5 H5 0.9300 .
C5 C4 1.366(5) .
C4 H4 0.9300 .
C8 H8 0.9300 .
C1 F2 1.331(3) 7_575
C9 H9A 0.9600 .
C9 H9B 0.9600 .
C9 H9C 0.9600 .

loop_
_geom_torsion_atom_site_label_1
_geom_torsion_atom_site_label_2
_geom_torsion_atom_site_label_3
_geom_torsion_atom_site_label_4
_geom_torsion
_geom_torsion_site_symmetry_4
N2 C6 C5 C4 180.000(1) .
N1 C7 C6 N2 0.000(0) .
N1 C7 C6 C5 180.000(0) .
N1 C7 C2 C3 180.000(1) .
N1 C7 C2 C1 0.000(1) .
C7 N1 C8 N2 0.000(0) .
C7 C6 C5 C4 0.000(1) .
C7 C2 C3 C4 0.000(1) .
C7 C2 C1 F1 180.000(1) .
C7 C2 C1 F2 59.2(2) .
C7 C2 C1 F2 -59.2(2) 7_575
C6 N2 C8 N1 0.000(0) .
C6 C7 C2 C3 0.000(1) .
C6 C7 C2 C1 180.000(1) .
C6 C5 C4 C3 0.000(1) .
C2 C7 C6 N2 180.000(0) .
C2 C7 C6 C5 0.000(1) .
C2 C3 C4 C5 0.000(1) .
C3 C2 C1 F1 0.000(1) .
C3 C2 C1 F2 -120.8(2) .
C3 C2 C1 F2 120.8(2) 7_575
C8 N2 C6 C7 0.000(0) .
C8 N2 C6 C5 180.000(0) .
C8 N1 C7 C6 0.000(0) .
C8 N1 C7 C2 180.000(1) .
C1 C2 C3 C4 180.000(1) .
C9 N2 C6 C7 180.000(0) .
C9 N2 C6 C5 0.000(1) .
C9 N2 C8 N1 180.000(0) .
